data_7213775
loop_
_publ_author_name
'Wang, La-Mei'
'Wang, Yan'
'Fan, Yong'
'Xiao, Li-Na'
'Hu, Yang-Yang'
'Gao, Zhong-Min'
'Zheng, Da-Fang'
'Cui, Xiao-Bing'
'Xu, Ji-Qing'

_publ_section_title
;
 The design, syntheses and characterization of a series of hybrids based
 on polyoxometalates and metal complexes
;
_journal_issue 3
_journal_name_full CrystEngComm
_journal_page_first 430
_journal_paper_doi 10.1039/c3ce41611a
_journal_volume 16
_journal_year 2014
_chemical_formula_sum 'C68 H48 Cu4 Mo12 N12 O42 Si V2'
_chemical_formula_weight 3240.59
_chemical_name_systematic
; 
 ? 
;
_space_group_IT_number 72
_symmetry_cell_setting orthorhombic
_symmetry_space_group_name_Hall '-I 2 2c'
_symmetry_space_group_name_H-M 'I b a m'
_atom_sites_solution_hydrogens geom
_atom_sites_solution_primary direct
_atom_sites_solution_secondary difmap
_audit_creation_method SHELXL-97
_cell_angle_alpha 90.00
_cell_angle_beta 90.00
_cell_angle_gamma 90.00
_cell_formula_units_Z 4
_cell_length_a 13.2145(11)
_cell_length_b 24.934(2)
_cell_length_c 27.184(2)
_cell_measurement_temperature 296(2)
_cell_volume 8956.9(12)
_computing_structure_refinement 'SHELXL-97 (Sheldrick, 1997)'
_computing_structure_solution 'SHELXS-97 (Sheldrick, 1990)'
_diffrn_ambient_temperature 296(2)
_diffrn_measured_fraction_theta_full 0.999
_diffrn_measured_fraction_theta_max 0.999
_diffrn_radiation_monochromator graphite
_diffrn_radiation_source 'fine-focus sealed tube'
_diffrn_radiation_type MoK\a
_diffrn_radiation_wavelength 0.71073
_diffrn_reflns_av_R_equivalents 0.0413
_diffrn_reflns_av_sigmaI/netI 0.0323
_diffrn_reflns_limit_h_max 12
_diffrn_reflns_limit_h_min -16
_diffrn_reflns_limit_k_max 29
_diffrn_reflns_limit_k_min -30
_diffrn_reflns_limit_l_max 33
_diffrn_reflns_limit_l_min -33
_diffrn_reflns_number 23450
_diffrn_reflns_theta_full 25.77
_diffrn_reflns_theta_max 25.77
_diffrn_reflns_theta_min 1.74
_exptl_absorpt_coefficient_mu 2.851
_exptl_absorpt_correction_T_max 0.6279
_exptl_absorpt_correction_T_min 0.4530
_exptl_absorpt_correction_type empirical
_exptl_crystal_density_diffrn 2.403
_exptl_crystal_density_method 'not measured'
_exptl_crystal_F_000 6224
_exptl_crystal_size_max 0.33
_exptl_crystal_size_mid 0.25
_exptl_crystal_size_min 0.18
_refine_diff_density_max 1.867
_refine_diff_density_min -1.219
_refine_diff_density_rms 0.146
_refine_ls_extinction_method none
_refine_ls_goodness_of_fit_ref 1.046
_refine_ls_hydrogen_treatment constr
_refine_ls_matrix_type full
_refine_ls_number_parameters 343
_refine_ls_number_reflns 4396
_refine_ls_number_restraints 0
_refine_ls_restrained_S_all 1.046
_refine_ls_R_factor_all 0.0716
_refine_ls_R_factor_gt 0.0518
_refine_ls_shift/su_max 0.001
_refine_ls_shift/su_mean 0.000
_refine_ls_structure_factor_coef Fsqd
_refine_ls_weighting_details 'calc w=1/[\s^2^(Fo^2^)+(0.0668P)^2^+121.7090P] where P=(Fo^2^+2Fc^2^)/3'
_refine_ls_weighting_scheme calc
_refine_ls_wR_factor_gt 0.1347
_refine_ls_wR_factor_ref 0.1477
_reflns_number_gt 3341
_reflns_number_total 4396
_reflns_threshold_expression >2sigma(I)
_cod_data_source_file c3ce41611a.txt
_cod_data_source_block k
_cod_original_cell_volume 8956.8(13)
_cod_original_sg_symbol_H-M Ibam
_cod_database_code 7213775

loop_
_symmetry_equiv_pos_as_xyz
'x, y, z'
'-x, -y, z'
'-x+1/2, y+1/2, -z'
'x+1/2, -y+1/2, -z'
'x+1/2, y+1/2, z+1/2'
'-x+1/2, -y+1/2, z+1/2'
'-x+1, y+1, -z+1/2'
'x+1, -y+1, -z+1/2'
'-x, -y, -z'
'x, y, -z'
'x-1/2, -y-1/2, z'
'-x-1/2, y-1/2, z'
'-x+1/2, -y+1/2, -z+1/2'
'x+1/2, y+1/2, -z+1/2'
'x, -y, z+1/2'
'-x, y, z+1/2'

loop_
_atom_site_label
_atom_site_type_symbol
_atom_site_fract_x
_atom_site_fract_y
_atom_site_fract_z
_atom_site_U_iso_or_equiv
_atom_site_adp_type
_atom_site_occupancy
_atom_site_symmetry_multiplicity
_atom_site_calc_flag
_atom_site_refinement_flags
Mo1 Mo 0.43032(6) 0.09599(2) 0.41116(3) 0.0446(2) Uani 1 1 d .
Mo2 Mo 0.31892(5) -0.03657(3) 0.41070(3) 0.0457(2) Uani 1 1 d .
Mo3 Mo 0.25117(8) 0.05799(4) 0.5000 0.0459(3) Uani 1 2 d S
Mo4 Mo 0.61093(9) 0.13134(4) 0.50805(12) 0.0338(8) Uani 0.50 1 d P
V1 V 0.5000 0.0000 0.33716(7) 0.0482(5) Uani 1 2 d S
Cu1 Cu 0.38448(10) 0.30888(7) 0.30031(4) 0.0831(5) Uani 1 1 d .
Si1 Si 0.5000 0.0000 0.5000 0.0253(7) Uani 1 4 d S
O1 O 0.4068(7) 0.0222(3) 0.4695(3) 0.0290(19) Uani 0.50 1 d P
O2 O 0.4588(7) -0.0498(3) 0.5369(3) 0.0290(19) Uani 0.50 1 d P
O3 O 0.1380(7) 0.0851(4) 0.5000 0.081(3) Uani 1 2 d S
O4 O 0.5077(6) 0.1400(3) 0.4500(4) 0.119(4) Uani 1 1 d .
O5 O 0.6905(5) 0.0965(3) 0.4506(4) 0.116(4) Uani 1 1 d .
O6 O 0.3789(6) 0.0283(2) 0.3839(3) 0.086(3) Uani 1 1 d .
O7 O 0.3176(6) 0.1013(2) 0.4510(2) 0.077(2) Uani 1 1 d .
O8 O 0.6609(6) 0.1923(3) 0.5000 0.0475(19) Uani 1 2 d S
O9 O 0.2410(5) -0.0521(3) 0.3645(2) 0.0678(18) Uani 1 1 d .
O10 O 0.2367(6) 0.0034(3) 0.4512(2) 0.081(2) Uani 1 1 d .
O11 O 0.4122(16) 0.0248(7) 0.2926(6) 0.116(6) Uani 0.50 1 d P
O12 O 0.4469(5) -0.0635(3) 0.3828(5) 0.135(5) Uani 1 1 d .
O13 O 0.4006(6) 0.1368(2) 0.3659(2) 0.0675(18) Uani 1 1 d .
N1 N 0.3747(5) 0.2498(3) 0.2482(3) 0.0508(16) Uani 1 1 d .
N2 N 0.3690(6) 0.3564(3) 0.2418(3) 0.061(2) Uani 1 1 d .
N3 N 0.4000(5) 0.3097(3) 0.3697(3) 0.0525(17) Uani 1 1 d .
C1 C 0.3774(7) 0.1959(4) 0.2515(4) 0.067(3) Uani 1 1 d .
H1A H 0.3840 0.1803 0.2824 0.080 Uiso 1 1 calc R
C2 C 0.3707(8) 0.1636(4) 0.2117(5) 0.083(3) Uani 1 1 d .
H2A H 0.3724 0.1266 0.2157 0.099 Uiso 1 1 calc R
C3 C 0.3614(7) 0.1848(4) 0.1655(5) 0.072(3) Uani 1 1 d .
H3A H 0.3571 0.1624 0.1383 0.086 Uiso 1 1 calc R
C4 C 0.3584(6) 0.2403(4) 0.1598(3) 0.053(2) Uani 1 1 d .
C5 C 0.3493(7) 0.2660(4) 0.1135(3) 0.061(2) Uani 1 1 d .
H5A H 0.3460 0.2453 0.0851 0.073 Uiso 1 1 calc R
C6 C 0.3451(7) 0.3204(4) 0.1100(3) 0.057(2) Uani 1 1 d .
H6A H 0.3382 0.3364 0.0792 0.069 Uiso 1 1 calc R
C7 C 0.3514(7) 0.3532(4) 0.1531(3) 0.056(2) Uani 1 1 d .
C8 C 0.3455(9) 0.4092(4) 0.1519(5) 0.084(3) Uani 1 1 d .
H8A H 0.3379 0.4272 0.1222 0.100 Uiso 1 1 calc R
C9 C 0.3510(11) 0.4368(4) 0.1952(5) 0.097(4) Uani 1 1 d .
H9A H 0.3477 0.4741 0.1950 0.117 Uiso 1 1 calc R
C10 C 0.3615(10) 0.4099(4) 0.2390(4) 0.082(3) Uani 1 1 d .
H10A H 0.3635 0.4297 0.2680 0.099 Uiso 1 1 calc R
C11 C 0.3628(6) 0.3280(3) 0.1990(3) 0.0423(17) Uani 1 1 d .
C12 C 0.3666(5) 0.2710(3) 0.2024(3) 0.0436(18) Uani 1 1 d .
C13 C 0.3973(7) 0.2643(4) 0.3958(4) 0.063(2) Uani 1 1 d .
H13A H 0.3921 0.2319 0.3791 0.075 Uiso 1 1 calc R
C14 C 0.4017(7) 0.2634(3) 0.4465(3) 0.053(2) Uani 1 1 d .
H14A H 0.3995 0.2307 0.4630 0.063 Uiso 1 1 calc R
C15 C 0.4094(5) 0.3100(3) 0.4730(3) 0.0380(16) Uani 1 1 d .
C16 C 0.4163(7) 0.3569(3) 0.4458(3) 0.053(2) Uani 1 1 d .
H16A H 0.4250 0.3895 0.4618 0.063 Uiso 1 1 calc R
C17 C 0.4106(7) 0.3556(4) 0.3952(3) 0.056(2) Uani 1 1 d .
H17A H 0.4141 0.3877 0.3780 0.067 Uiso 1 1 calc R

loop_
_atom_site_aniso_label
_atom_site_aniso_U_11
_atom_site_aniso_U_22
_atom_site_aniso_U_33
_atom_site_aniso_U_23
_atom_site_aniso_U_13
_atom_site_aniso_U_12
Mo1 0.0542(4) 0.0287(3) 0.0509(4) 0.0069(3) -0.0151(3) 0.0017(3)
Mo2 0.0448(4) 0.0394(4) 0.0528(4) 0.0067(3) -0.0151(3) -0.0048(3)
Mo3 0.0377(5) 0.0514(6) 0.0485(6) 0.000 0.000 0.0137(4)
Mo4 0.0422(6) 0.0231(4) 0.036(2) 0.0005(5) -0.0005(6) -0.0042(4)
V1 0.0631(13) 0.0358(9) 0.0457(11) 0.000 0.000 -0.0057(9)
Cu1 0.0549(7) 0.1555(14) 0.0390(6) -0.0037(7) -0.0062(5) 0.0069(8)
Si1 0.0216(16) 0.0181(15) 0.0361(19) 0.000 0.000 0.0009(13)
O1 0.035(5) 0.015(4) 0.037(5) 0.005(4) -0.002(4) 0.006(4)
O2 0.037(5) 0.016(4) 0.034(5) -0.003(4) -0.003(4) 0.002(4)
O3 0.038(5) 0.068(6) 0.139(10) 0.000 0.000 0.014(4)
O4 0.057(4) 0.119(6) 0.181(9) -0.112(6) -0.055(5) 0.040(4)
O5 0.057(4) 0.116(6) 0.177(9) -0.112(7) -0.047(5) 0.036(4)
O6 0.115(6) 0.038(3) 0.106(6) -0.025(3) 0.059(5) -0.032(4)
O7 0.120(6) 0.043(3) 0.067(4) -0.016(3) 0.034(4) -0.028(4)
O8 0.060(5) 0.029(4) 0.054(5) 0.000 0.000 -0.005(3)
O9 0.063(4) 0.079(4) 0.061(4) -0.015(3) -0.009(3) -0.025(3)
O10 0.121(6) 0.052(3) 0.069(4) -0.016(3) 0.041(4) -0.043(4)
O11 0.154(18) 0.115(14) 0.078(11) -0.009(10) 0.010(12) 0.033(13)
O12 0.052(4) 0.077(5) 0.275(13) 0.093(7) 0.050(6) 0.020(4)
O13 0.100(5) 0.045(3) 0.058(4) 0.018(3) 0.003(4) 0.015(3)
N1 0.037(4) 0.061(4) 0.055(4) 0.012(4) 0.001(3) 0.007(3)
N2 0.069(5) 0.065(5) 0.048(4) -0.010(4) -0.014(4) 0.009(4)
N3 0.042(4) 0.074(5) 0.042(4) -0.003(4) -0.004(3) 0.008(4)
C1 0.045(5) 0.080(7) 0.076(7) 0.018(6) 0.006(5) -0.001(5)
C2 0.071(7) 0.050(6) 0.127(11) 0.009(7) 0.007(7) 0.005(5)
C3 0.053(6) 0.065(6) 0.096(8) -0.026(6) 0.009(6) -0.006(5)
C4 0.035(4) 0.063(5) 0.061(5) -0.018(4) 0.003(4) 0.002(4)
C5 0.050(5) 0.088(7) 0.045(5) -0.018(5) -0.006(4) 0.006(5)
C6 0.048(5) 0.084(7) 0.040(5) 0.003(4) -0.005(4) 0.007(5)
C7 0.046(5) 0.063(5) 0.059(6) 0.006(4) -0.011(4) 0.003(4)
C8 0.091(8) 0.069(7) 0.090(8) 0.022(6) -0.029(7) 0.012(6)
C9 0.145(12) 0.044(6) 0.103(10) -0.014(6) -0.040(9) 0.012(6)
C10 0.118(10) 0.060(6) 0.070(7) -0.021(5) -0.027(7) 0.017(6)
C11 0.037(4) 0.043(4) 0.047(5) -0.001(3) -0.009(3) 0.004(3)
C12 0.031(4) 0.054(5) 0.046(5) 0.000(4) 0.002(3) 0.005(3)
C13 0.066(6) 0.065(6) 0.057(6) -0.017(5) 0.003(5) -0.006(5)
C14 0.068(6) 0.043(4) 0.049(5) -0.001(4) 0.007(4) 0.000(4)
C15 0.037(4) 0.037(4) 0.041(4) -0.003(3) -0.005(3) 0.008(3)
C16 0.074(6) 0.033(4) 0.051(5) 0.000(3) -0.002(4) 0.009(4)
C17 0.070(6) 0.055(5) 0.043(5) 0.011(4) 0.001(4) 0.023(4)

loop_
_atom_type_symbol
_atom_type_description
_atom_type_scat_dispersion_real
_atom_type_scat_dispersion_imag
_atom_type_scat_source
C C 0.0033 0.0016 'International Tables Vol C Tables 4.2.6.8 and 6.1.1.4'
H H 0.0000 0.0000 'International Tables Vol C Tables 4.2.6.8 and 6.1.1.4'
N N 0.0061 0.0033 'International Tables Vol C Tables 4.2.6.8 and 6.1.1.4'
O O 0.0106 0.0060 'International Tables Vol C Tables 4.2.6.8 and 6.1.1.4'
Si Si 0.0817 0.0704 'International Tables Vol C Tables 4.2.6.8 and 6.1.1.4'
Cu Cu 0.3201 1.2651 'International Tables Vol C Tables 4.2.6.8 and 6.1.1.4'
Mo Mo -1.6832 0.6857 'International Tables Vol C Tables 4.2.6.8 and 6.1.1.4'
V V 0.3005 0.5294 'International Tables Vol C Tables 4.2.6.8 and 6.1.1.4'

loop_
_geom_angle_atom_site_label_1
_geom_angle_atom_site_label_2
_geom_angle_atom_site_label_3
_geom_angle
_geom_angle_site_symmetry_1
_geom_angle_site_symmetry_3
O13 Mo1 O4 101.2(4) . .
O13 Mo1 O7 101.7(3) . .
O4 Mo1 O7 94.0(4) . .
O13 Mo1 O6 99.6(3) . .
O4 Mo1 O6 157.5(4) . .
O7 Mo1 O6 90.2(3) . .
O13 Mo1 O12 99.1(5) . 2_655
O4 Mo1 O12 90.7(3) . 2_655
O7 Mo1 O12 157.3(4) . 2_655
O6 Mo1 O12 77.5(3) . 2_655
O13 Mo1 O2 155.1(3) . 9_656
O4 Mo1 O2 66.3(3) . 9_656
O7 Mo1 O2 100.7(3) . 9_656
O6 Mo1 O2 91.2(3) . 9_656
O12 Mo1 O2 61.2(4) 2_655 9_656
O13 Mo1 O1 156.8(3) . .
O4 Mo1 O1 98.4(4) . .
O7 Mo1 O1 64.6(3) . .
O6 Mo1 O1 63.6(3) . .
O12 Mo1 O1 92.8(4) 2_655 .
O2 Mo1 O1 47.0(3) 9_656 .
O9 Mo2 O10 102.2(3) . .
O9 Mo2 O5 102.3(4) . 2_655
O10 Mo2 O5 92.7(4) . 2_655
O9 Mo2 O6 99.3(3) . .
O10 Mo2 O6 90.8(3) . .
O5 Mo2 O6 156.8(4) 2_655 .
O9 Mo2 O12 99.3(5) . .
O10 Mo2 O12 157.1(4) . .
O5 Mo2 O12 90.5(3) 2_655 .
O6 Mo2 O12 77.8(3) . .
O9 Mo2 O2 155.0(3) . 10_556
O10 Mo2 O2 100.2(3) . 10_556
O5 Mo2 O2 65.5(3) 2_655 10_556
O6 Mo2 O2 91.3(3) . 10_556
O12 Mo2 O2 60.8(4) . 10_556
O9 Mo2 O1 156.6(3) . .
O10 Mo2 O1 64.4(3) . .
O5 Mo2 O1 97.6(4) 2_655 .
O6 Mo2 O1 63.6(3) . .
O12 Mo2 O1 92.7(4) . .
O2 Mo2 O1 47.2(3) 10_556 .
O3 Mo3 O10 101.7(4) . .
O3 Mo3 O10 101.7(4) . 10_556
O10 Mo3 O10 87.9(4) . 10_556
O3 Mo3 O7 100.6(4) . 10_556
O10 Mo3 O7 157.7(4) . 10_556
O10 Mo3 O7 88.0(2) 10_556 10_556
O3 Mo3 O7 100.6(4) . .
O10 Mo3 O7 88.0(2) . .
O10 Mo3 O7 157.7(4) 10_556 .
O7 Mo3 O7 87.5(4) 10_556 .
O3 Mo3 O1 159.7(2) . 10_556
O10 Mo3 O1 93.5(3) . 10_556
O10 Mo3 O1 65.1(3) 10_556 10_556
O7 Mo3 O1 65.0(3) 10_556 10_556
O7 Mo3 O1 93.2(3) . 10_556
O3 Mo3 O1 159.7(2) . .
O10 Mo3 O1 65.1(3) . .
O10 Mo3 O1 93.5(3) 10_556 .
O7 Mo3 O1 93.2(3) 10_556 .
O7 Mo3 O1 65.0(3) . .
O1 Mo3 O1 40.5(4) 10_556 .
Mo4 Mo4 O8 82.48(12) 10_556 .
Mo4 Mo4 O5 129.5(3) 10_556 10_556
O8 Mo4 O5 107.2(4) . 10_556
Mo4 Mo4 O4 129.5(3) 10_556 10_556
O8 Mo4 O4 105.9(4) . 10_556
O5 Mo4 O4 96.2(4) 10_556 10_556
Mo4 Mo4 O5 41.1(3) 10_556 .
O8 Mo4 O5 94.7(3) . .
O5 Mo4 O5 88.4(6) 10_556 .
O4 Mo4 O5 156.4(4) 10_556 .
Mo4 Mo4 O4 41.2(3) 10_556 .
O8 Mo4 O4 93.7(3) . .
O5 Mo4 O4 156.4(4) 10_556 .
O4 Mo4 O4 88.3(6) 10_556 .
O5 Mo4 O4 78.9(3) . .
Mo4 Mo4 O2 109.3(2) 10_556 2_655
O8 Mo4 O2 168.1(3) . 2_655
O5 Mo4 O2 66.3(4) 10_556 2_655
O4 Mo4 O2 66.2(3) 10_556 2_655
O5 Mo4 O2 95.0(4) . 2_655
O4 Mo4 O2 94.8(4) . 2_655
O11 V1 O11 94.7(11) 2_655 .
O11 V1 O12 116.0(7) 2_655 2_655
O11 V1 O12 110.6(6) . 2_655
O11 V1 O12 110.6(6) 2_655 .
O11 V1 O12 116.0(7) . .
O12 V1 O12 108.7(7) 2_655 .
O11 V1 O6 78.8(6) 2_655 2_655
O11 V1 O6 172.6(7) . 2_655
O12 V1 O6 69.9(3) 2_655 2_655
O12 V1 O6 70.1(3) . 2_655
O11 V1 O6 172.6(7) 2_655 .
O11 V1 O6 78.8(6) . .
O12 V1 O6 70.1(3) 2_655 .
O12 V1 O6 69.9(3) . .
O6 V1 O6 108.0(5) 2_655 .
N3 Cu1 N2 142.9(3) . .
N3 Cu1 N1 134.6(3) . .
N2 Cu1 N1 82.5(3) . .
O1 Si1 O1 63.0(6) 2_655 9_656
O1 Si1 O1 117.0(6) 2_655 .
O1 Si1 O1 180.0(5) 9_656 .
O1 Si1 O1 180.0(5) 2_655 10_556
O1 Si1 O1 117.0(6) 9_656 10_556
O1 Si1 O1 63.0(6) . 10_556
O1 Si1 O2 71.5(4) 2_655 10_556
O1 Si1 O2 107.7(4) 9_656 10_556
O1 Si1 O2 72.3(4) . 10_556
O1 Si1 O2 108.5(4) 10_556 10_556
O1 Si1 O2 108.5(4) 2_655 2_655
O1 Si1 O2 72.3(4) 9_656 2_655
O1 Si1 O2 107.7(4) . 2_655
O1 Si1 O2 71.5(4) 10_556 2_655
O2 Si1 O2 180.0(6) 10_556 2_655
O1 Si1 O2 72.3(4) 2_655 9_656
O1 Si1 O2 108.5(4) 9_656 9_656
O1 Si1 O2 71.5(4) . 9_656
O1 Si1 O2 107.7(4) 10_556 9_656
O2 Si1 O2 107.0(6) 10_556 9_656
O2 Si1 O2 73.0(6) 2_655 9_656
O1 Si1 O2 107.7(4) 2_655 .
O1 Si1 O2 71.5(4) 9_656 .
O1 Si1 O2 108.5(4) . .
O1 Si1 O2 72.3(4) 10_556 .
O2 Si1 O2 73.0(6) 10_556 .
O2 Si1 O2 107.0(6) 2_655 .
O2 Si1 O2 180.0(4) 9_656 .
Si1 O1 O1 58.5(3) . 10_556
Si1 O1 Mo3 128.2(5) . .
O1 O1 Mo3 69.7(2) 10_556 .
Si1 O1 Mo1 120.2(5) . .
O1 O1 Mo1 130.4(2) 10_556 .
Mo3 O1 Mo1 93.1(3) . .
Si1 O1 Mo2 119.9(4) . .
O1 O1 Mo2 130.5(2) 10_556 .
Mo3 O1 Mo2 92.4(3) . .
Mo1 O1 Mo2 94.9(3) . .
Si1 O2 Mo1 121.3(5) . 9_656
Si1 O2 Mo2 120.6(4) . 10_556
Mo1 O2 Mo2 101.2(3) 9_656 10_556
Si1 O2 Mo4 124.2(5) . 2_655
Mo1 O2 Mo4 91.2(3) 9_656 2_655
Mo2 O2 Mo4 90.8(3) 10_556 2_655
Mo4 O4 Mo1 135.9(5) 10_556 .
Mo4 O4 Mo4 9.27(16) 10_556 .
Mo1 O4 Mo4 137.2(5) . .
Mo4 O5 Mo2 136.9(5) 10_556 2_655
Mo4 O5 Mo4 9.37(16) 10_556 .
Mo2 O5 Mo4 138.2(5) 2_655 .
Mo2 O6 Mo1 135.7(4) . .
Mo2 O6 V1 104.6(3) . .
Mo1 O6 V1 104.2(3) . .
Mo1 O7 Mo3 137.2(4) . .
Mo4 O8 Mo4 15.0(2) 10_556 .
Mo2 O10 Mo3 137.9(4) . .
Mo2 O12 Mo1 134.1(7) . 2_655
Mo2 O12 V1 104.7(3) . .
Mo1 O12 V1 105.2(3) 2_655 .
C1 N1 C12 116.9(8) . .
C1 N1 Cu1 132.1(7) . .
C12 N1 Cu1 111.0(5) . .
C10 N2 C11 117.6(8) . .
C10 N2 Cu1 130.1(7) . .
C11 N2 Cu1 112.3(6) . .
C13 N3 C17 116.6(7) . .
C13 N3 Cu1 121.0(6) . .
C17 N3 Cu1 122.3(6) . .
N1 C1 C2 122.6(10) . .
C1 C2 C3 120.7(10) . .
C2 C3 C4 119.4(10) . .
C3 C4 C12 116.7(9) . .
C3 C4 C5 123.4(9) . .
C12 C4 C5 119.8(8) . .
C6 C5 C4 121.1(8) . .
C5 C6 C7 120.6(8) . .
C8 C7 C11 118.1(9) . .
C8 C7 C6 123.3(9) . .
C11 C7 C6 118.6(8) . .
C9 C8 C7 118.8(10) . .
C8 C9 C10 120.4(10) . .
N2 C10 C9 122.8(10) . .
N2 C11 C7 122.2(7) . .
N2 C11 C12 117.3(7) . .
C7 C11 C12 120.4(7) . .
N1 C12 C4 123.7(8) . .
N1 C12 C11 116.9(7) . .
C4 C12 C11 119.4(8) . .
N3 C13 C14 122.9(8) . .
C15 C14 C13 120.9(8) . .
C14 C15 C16 116.1(7) . .
C14 C15 C15 121.6(5) . 10_556
C16 C15 C15 122.3(5) . 10_556
C17 C16 C15 120.6(8) . .
N3 C17 C16 122.8(8) . .

loop_
_geom_bond_atom_site_label_1
_geom_bond_atom_site_label_2
_geom_bond_distance
_geom_bond_site_symmetry_2
Mo1 O13 1.645(6) .
Mo1 O4 1.835(6) .
Mo1 O7 1.847(7) .
Mo1 O6 1.965(6) .
Mo1 O12 1.971(8) 2_655
Mo1 O2 2.338(9) 9_656
Mo1 O1 2.449(8) .
Mo2 O9 1.670(6) .
Mo2 O10 1.839(7) .
Mo2 O5 1.849(6) 2_655
Mo2 O6 1.942(6) .
Mo2 O12 1.971(8) .
Mo2 O2 2.357(9) 10_556
Mo2 O1 2.461(9) .
Mo3 O3 1.641(9) .
Mo3 O10 1.911(6) .
Mo3 O10 1.911(6) 10_556
Mo3 O7 1.925(6) 10_556
Mo3 O7 1.925(6) .
Mo3 O1 2.390(9) 10_556
Mo3 O1 2.390(9) .
Mo4 Mo4 0.438(7) 10_556
Mo4 O8 1.672(7) .
Mo4 O5 1.768(8) 10_556
Mo4 O4 1.791(8) 10_556
Mo4 O5 2.074(8) .
Mo4 O4 2.096(8) .
Mo4 O2 2.366(8) 2_655
V1 O11 1.787(19) 2_655
V1 O11 1.787(19) .
V1 O12 2.130(8) 2_655
V1 O12 2.130(8) .
V1 O6 2.162(7) 2_655
V1 O6 2.162(7) .
Cu1 N3 1.898(7) .
Cu1 N2 1.993(8) .
Cu1 N1 2.047(8) .
Si1 O1 1.584(8) 2_655
Si1 O1 1.584(8) 9_656
Si1 O1 1.584(8) .
Si1 O1 1.584(8) 10_556
Si1 O2 1.686(8) 10_556
Si1 O2 1.686(8) 2_655
Si1 O2 1.686(8) 9_656
Si1 O2 1.686(8) .
O1 O1 1.656(18) 10_556
O2 Mo1 2.338(9) 9_656
O2 Mo2 2.357(9) 10_556
O2 Mo4 2.366(8) 2_655
O4 Mo4 1.791(8) 10_556
O5 Mo4 1.768(8) 10_556
O5 Mo2 1.849(6) 2_655
O8 Mo4 1.672(7) 10_556
O12 Mo1 1.971(8) 2_655
N1 C1 1.348(12) .
N1 C12 1.357(10) .
N2 C10 1.341(12) .
N2 C11 1.364(10) .
N3 C13 1.338(12) .
N3 C17 1.345(11) .
C1 C2 1.352(16) .
C2 C3 1.367(16) .
C3 C4 1.393(13) .
C4 C12 1.394(11) .
C4 C5 1.416(13) .
C5 C6 1.361(13) .
C6 C7 1.431(13) .
C7 C8 1.399(13) .
C7 C11 1.405(12) .
C8 C9 1.365(16) .
C9 C10 1.375(16) .
C11 C12 1.425(11) .
C13 C14 1.378(13) .
C14 C15 1.372(10) .
C15 C16 1.385(10) .
C15 C15 1.469(15) 10_556
C16 C17 1.376(12) .
